data_1577418
loop_
_publ_author_name
'Liu, Lichuan'
'Chen, Xingliang'
'Guan, Guiyu'
'Su, Xinyue'
'Liu, Mengqing'
'Hu, Yuefei'
'He, Wei'
'Zhang, Linxing'
'Ma, Wenpeng'
'An, Kun'

_publ_section_title
;
 Rhodium-Catalyzed Enantioselective Intermolecular C--H Silylation of
 Simple Arenes: Synergistic Substituent Effects Overcome Silane
 Redistribution to Enable Synthesis of Si-Stereogenic Arylsilanes
;
_journal_name_full 'Chemical Science'
_journal_paper_doi 10.1039/D6SC01404F
_journal_year 2026
_chemical_absolute_configuration ad
_chemical_formula_sum 'C16 H18 F2 O Si'
_chemical_formula_weight 292.39
_space_group_crystal_system orthorhombic
_space_group_IT_number 19
_space_group_name_Hall 'P 2ac 2ab'
_space_group_name_H-M_alt 'P 21 21 21'
_atom_sites_solution_hydrogens mixed
_atom_sites_solution_primary dual
_audit_creation_method SHELXL-2014/7
_audit_update_record
;
2021-12-06 deposited with the CCDC.	2026-06-16 downloaded from the CCDC.
;
_cell_angle_alpha 90
_cell_angle_beta 90
_cell_angle_gamma 90
_cell_formula_units_Z 4
_cell_length_a 7.21200(10)
_cell_length_b 9.48880(10)
_cell_length_c 22.3464(2)
_cell_measurement_reflns_used 17509
_cell_measurement_temperature 180.00(10)
_cell_measurement_theta_max 73.1270
_cell_measurement_theta_min 3.9520
_cell_volume 1529.24(3)
_computing_structure_refinement 'SHELXL-2014/7 (Sheldrick, 2014)'
_diffrn_ambient_environment N~2~
_diffrn_ambient_temperature 180.00(10)
_diffrn_detector 'CCD plate'
_diffrn_detector_type HyPix
_diffrn_measured_fraction_theta_full 1.000
_diffrn_measured_fraction_theta_max 0.984
_diffrn_measurement_device 'four-circle diffractometer'
_diffrn_measurement_device_type 'XtaLAB Synergy R, DW system, HyPix'
_diffrn_radiation_monochromator mirror
_diffrn_radiation_probe x-ray
_diffrn_radiation_type 'Cu K\a'
_diffrn_radiation_wavelength 1.54184
_diffrn_reflns_av_R_equivalents 0.0419
_diffrn_reflns_av_unetI/netI 0.0159
_diffrn_reflns_Laue_measured_fraction_full 1.000
_diffrn_reflns_Laue_measured_fraction_max 0.984
_diffrn_reflns_limit_h_max 8
_diffrn_reflns_limit_h_min -8
_diffrn_reflns_limit_k_max 11
_diffrn_reflns_limit_k_min -11
_diffrn_reflns_limit_l_max 27
_diffrn_reflns_limit_l_min -26
_diffrn_reflns_number 31476
_diffrn_reflns_point_group_measured_fraction_full 1.000
_diffrn_reflns_point_group_measured_fraction_max 0.972
_diffrn_reflns_theta_full 67.679
_diffrn_reflns_theta_max 73.224
_diffrn_reflns_theta_min 3.956
_diffrn_source 'fine-focus sealed X-ray tube'
_diffrn_source_type 'Enhance Ultra (Cu) X-ray Source'
_exptl_absorpt_coefficient_mu 1.496
_exptl_absorpt_correction_T_max 1.00000
_exptl_absorpt_correction_T_min 0.81187
_exptl_absorpt_correction_type multi-scan
_exptl_absorpt_process_details
;
CrysAlisPro 1.171.39.29a (Rigaku Oxford Diffraction, 2015)
Empirical absorption correction using spherical harmonics,
 implemented in SCALE3 ABSPACK scaling algorithm.
;
_exptl_crystal_colour colorless
_exptl_crystal_density_diffrn 1.270
_exptl_crystal_description block
_exptl_crystal_F_000 616
_exptl_crystal_size_max 0.08
_exptl_crystal_size_mid 0.07
_exptl_crystal_size_min 0.05
_refine_diff_density_max 0.170
_refine_diff_density_min -0.160
_refine_diff_density_rms 0.031
_refine_ls_abs_structure_details
;
 Flack x determined using 1136 quotients [(I+)-(I-)]/[(I+)+(I-)]
 (Parsons, Flack and Wagner, Acta Cryst. B69 (2013) 249-259).
;
_refine_ls_abs_structure_Flack 0.009(8)
_refine_ls_extinction_method none
_refine_ls_goodness_of_fit_ref 1.051
_refine_ls_hydrogen_treatment mixed
_refine_ls_matrix_type full
_refine_ls_number_parameters 187
_refine_ls_number_reflns 2984
_refine_ls_number_restraints 0
_refine_ls_restrained_S_all 1.051
_refine_ls_R_factor_all 0.0246
_refine_ls_R_factor_gt 0.0225
_refine_ls_shift/su_max 0.000
_refine_ls_shift/su_mean 0.000
_refine_ls_structure_factor_coef Fsqd
_refine_ls_weighting_details 'w=1/[\s^2^(Fo^2^)+(0.0420P)^2^+0.0725P] where P=(Fo^2^+2Fc^2^)/3'
_refine_ls_weighting_scheme calc
_refine_ls_wR_factor_gt 0.0617
_refine_ls_wR_factor_ref 0.0625
_reflns_Friedel_coverage 0.695
_reflns_Friedel_fraction_full 1.000
_reflns_Friedel_fraction_max 0.955
_reflns_number_gt 2815
_reflns_number_total 2984
_reflns_threshold_expression 'I > 2\s(I)'
_cod_data_source_file d6sc01404f2.cif
_cod_data_source_block 3_CCDC1
_cod_database_code 1577418
_shelx_shelxl_version_number 2014/7
_shelx_space_group_comment
;
The symmetry employed for this shelxl refinement is uniquely defined
by the following loop, which should always be used as a source of
symmetry information in preference to the above space-group names.
They are only intended as comments.
;

loop_
_space_group_symop_operation_xyz
'x, y, z'
'-x+1/2, -y, z+1/2'
'-x, y+1/2, -z+1/2'
'x+1/2, -y+1/2, -z'

loop_
_atom_site_label
_atom_site_type_symbol
_atom_site_fract_x
_atom_site_fract_y
_atom_site_fract_z
_atom_site_U_iso_or_equiv
_atom_site_adp_type
_atom_site_occupancy
_atom_site_site_symmetry_order
_atom_site_calc_flag
_atom_site_refinement_flags_posn
_atom_site_refinement_flags_adp
_atom_site_refinement_flags_occupancy
_atom_site_disorder_assembly
_atom_site_disorder_group
Si1 Si 0.37278(6) 0.40502(5) 0.68413(2) 0.03303(12) Uani 1 1 d . . . . .
H1 H 0.275(3) 0.413(2) 0.7375(9) 0.040 Uiso 1 1 d . U . . .
F1 F 0.04397(14) 0.21276(12) 0.66242(5) 0.0453(3) Uani 1 1 d . . . . .
F2 F 0.68123(17) -0.07923(15) 0.63023(6) 0.0554(3) Uani 1 1 d . . . . .
O1 O 0.48433(16) 0.42379(13) 0.56219(5) 0.0348(3) Uani 1 1 d . . . . .
C1 C 0.2562(2) 0.51418(17) 0.62511(7) 0.0303(3) Uani 1 1 d . . . . .
C2 C 0.1007(2) 0.60091(19) 0.63450(8) 0.0377(4) Uani 1 1 d . . . . .
C3 C 0.0153(3) 0.6652(2) 0.58564(10) 0.0433(4) Uani 1 1 d . . . . .
H3 H -0.0903 0.7195 0.5917 0.052 Uiso 1 1 calc R U . . .
C4 C 0.0848(3) 0.6498(2) 0.52845(9) 0.0431(4) Uani 1 1 d . . . . .
H4 H 0.0242 0.6922 0.4964 0.052 Uiso 1 1 calc R U . . .
C5 C 0.2441(3) 0.57138(19) 0.51839(8) 0.0372(4) Uani 1 1 d . . . . .
H5 H 0.2941 0.5637 0.4802 0.045 Uiso 1 1 calc R U . . .
C6 C 0.3274(2) 0.50451(17) 0.56687(7) 0.0303(3) Uani 1 1 d . . . . .
C7 C 0.0302(3) 0.6317(2) 0.69691(10) 0.0513(5) Uani 1 1 d . . . . .
H7A H -0.0007 0.5449 0.7165 0.077 Uiso 1 1 calc R U . . .
H7B H -0.0780 0.6903 0.6945 0.077 Uiso 1 1 calc R U . . .
H7C H 0.1248 0.6796 0.7193 0.077 Uiso 1 1 calc R U . . .
C8 C 0.5907(2) 0.4305(2) 0.50808(8) 0.0366(4) Uani 1 1 d . . . . .
H8A H 0.6278 0.5269 0.5000 0.044 Uiso 1 1 calc R U . . .
H8B H 0.5179 0.3966 0.4745 0.044 Uiso 1 1 calc R U . . .
C9 C 0.7583(3) 0.3392(2) 0.51702(9) 0.0460(5) Uani 1 1 d . . . . .
H9A H 0.8333 0.3410 0.4815 0.069 Uiso 1 1 calc R U . . .
H9B H 0.7197 0.2442 0.5250 0.069 Uiso 1 1 calc R U . . .
H9C H 0.8292 0.3739 0.5503 0.069 Uiso 1 1 calc R U . . .
C10 C 0.6145(3) 0.4617(2) 0.69895(9) 0.0500(5) Uani 1 1 d . . . . .
H10A H 0.6862 0.4534 0.6629 0.075 Uiso 1 1 calc R U . . .
H10B H 0.6675 0.4029 0.7295 0.075 Uiso 1 1 calc R U . . .
H10C H 0.6148 0.5579 0.7121 0.075 Uiso 1 1 calc R U . . .
C11 C 0.3702(2) 0.21362(18) 0.66174(7) 0.0317(3) Uani 1 1 d . . . . .
C12 C 0.2056(3) 0.1404(2) 0.65487(7) 0.0339(4) Uani 1 1 d . . . . .
C13 C 0.1925(3) -0.0007(2) 0.64057(8) 0.0406(4) Uani 1 1 d . . . . .
H13 H 0.0776 -0.0443 0.6369 0.049 Uiso 1 1 calc R U . . .
C14 C 0.3551(3) -0.0756(2) 0.63183(8) 0.0428(4) Uani 1 1 d . . . . .
H14 H 0.3526 -0.1708 0.6219 0.051 Uiso 1 1 calc R U . . .
C15 C 0.5196(3) -0.0054(2) 0.63832(8) 0.0393(4) Uani 1 1 d . . . . .
C16 C 0.5320(3) 0.1350(2) 0.65285(7) 0.0356(4) Uani 1 1 d . . . . .
H16 H 0.6475 0.1776 0.6568 0.043 Uiso 1 1 calc R U . . .

loop_
_atom_site_aniso_label
_atom_site_aniso_U_11
_atom_site_aniso_U_22
_atom_site_aniso_U_33
_atom_site_aniso_U_23
_atom_site_aniso_U_13
_atom_site_aniso_U_12
Si1 0.0364(2) 0.0373(2) 0.02536(19) -0.00326(18) 0.00140(17) -0.0062(2)
F1 0.0331(5) 0.0472(6) 0.0556(7) 0.0048(5) -0.0011(5) -0.0001(5)
F2 0.0565(7) 0.0549(7) 0.0549(7) 0.0008(6) 0.0082(5) 0.0194(6)
O1 0.0384(6) 0.0373(7) 0.0287(5) 0.0027(5) 0.0073(4) 0.0069(5)
C1 0.0312(8) 0.0259(8) 0.0340(8) -0.0043(6) 0.0027(6) -0.0045(6)
C2 0.0332(8) 0.0298(8) 0.0502(9) -0.0111(8) 0.0076(7) -0.0063(7)
C3 0.0344(9) 0.0294(9) 0.0660(12) -0.0069(8) -0.0015(9) 0.0025(7)
C4 0.0450(11) 0.0304(9) 0.0538(11) 0.0020(8) -0.0104(8) 0.0017(7)
C5 0.0442(9) 0.0307(9) 0.0366(8) 0.0025(7) -0.0008(7) 0.0000(7)
C6 0.0342(8) 0.0230(8) 0.0336(8) -0.0018(6) 0.0021(6) -0.0022(6)
C7 0.0408(10) 0.0514(12) 0.0616(13) -0.0203(9) 0.0155(9) -0.0033(9)
C8 0.0412(9) 0.0351(9) 0.0335(8) 0.0000(7) 0.0106(7) -0.0013(7)
C9 0.0450(11) 0.0451(11) 0.0478(10) -0.0019(9) 0.0153(8) 0.0045(9)
C10 0.0466(10) 0.0611(13) 0.0423(10) -0.0094(9) -0.0068(8) -0.0136(10)
C11 0.0353(8) 0.0359(8) 0.0238(6) 0.0051(6) -0.0002(7) -0.0028(8)
C12 0.0352(8) 0.0379(9) 0.0285(8) 0.0061(7) -0.0017(6) -0.0010(7)
C13 0.0463(10) 0.0384(10) 0.0371(9) 0.0047(8) -0.0040(7) -0.0102(8)
C14 0.0597(11) 0.0346(9) 0.0341(8) 0.0023(7) -0.0014(8) -0.0029(9)
C15 0.0449(10) 0.0427(10) 0.0302(8) 0.0047(7) 0.0035(7) 0.0093(8)
C16 0.0359(8) 0.0422(10) 0.0287(8) 0.0051(7) -0.0008(6) -0.0024(8)

loop_
_atom_type_symbol
_atom_type_description
_atom_type_scat_dispersion_real
_atom_type_scat_dispersion_imag
_atom_type_scat_source
C C 0.0181 0.0091 'International Tables Vol C Tables 4.2.6.8 and 6.1.1.4'
H H 0.0000 0.0000 'International Tables Vol C Tables 4.2.6.8 and 6.1.1.4'
O O 0.0492 0.0322 'International Tables Vol C Tables 4.2.6.8 and 6.1.1.4'
F F 0.0727 0.0534 'International Tables Vol C Tables 4.2.6.8 and 6.1.1.4'
Si Si 0.2541 0.3302 'International Tables Vol C Tables 4.2.6.8 and 6.1.1.4'

loop_
_geom_angle_atom_site_label_1
_geom_angle_atom_site_label_2
_geom_angle_atom_site_label_3
_geom_angle
_geom_angle_site_symmetry_1
_geom_angle_site_symmetry_3
_geom_angle_publ_flag
C10 Si1 C1 112.76(9) . . ?
C10 Si1 C11 109.65(9) . . ?
C1 Si1 C11 109.94(7) . . ?
C10 Si1 H1 108.0(9) . . ?
C1 Si1 H1 110.3(9) . . ?
C11 Si1 H1 105.9(10) . . ?
C6 O1 C8 118.78(13) . . ?
C6 C1 C2 117.96(16) . . ?
C6 C1 Si1 116.88(13) . . ?
C2 C1 Si1 125.13(13) . . ?
C3 C2 C1 119.41(16) . . ?
C3 C2 C7 119.30(18) . . ?
C1 C2 C7 121.21(17) . . ?
C4 C3 C2 121.25(17) . . ?
C4 C3 H3 119.4 . . ?
C2 C3 H3 119.4 . . ?
C3 C4 C5 120.49(18) . . ?
C3 C4 H4 119.8 . . ?
C5 C4 H4 119.8 . . ?
C4 C5 C6 118.42(17) . . ?
C4 C5 H5 120.8 . . ?
C6 C5 H5 120.8 . . ?
O1 C6 C5 123.49(15) . . ?
O1 C6 C1 114.21(15) . . ?
C5 C6 C1 122.30(16) . . ?
C2 C7 H7A 109.5 . . ?
C2 C7 H7B 109.5 . . ?
H7A C7 H7B 109.5 . . ?
C2 C7 H7C 109.5 . . ?
H7A C7 H7C 109.5 . . ?
H7B C7 H7C 109.5 . . ?
O1 C8 C9 107.04(14) . . ?
O1 C8 H8A 110.3 . . ?
C9 C8 H8A 110.3 . . ?
O1 C8 H8B 110.3 . . ?
C9 C8 H8B 110.3 . . ?
H8A C8 H8B 108.6 . . ?
C8 C9 H9A 109.5 . . ?
C8 C9 H9B 109.5 . . ?
H9A C9 H9B 109.5 . . ?
C8 C9 H9C 109.5 . . ?
H9A C9 H9C 109.5 . . ?
H9B C9 H9C 109.5 . . ?
Si1 C10 H10A 109.5 . . ?
Si1 C10 H10B 109.5 . . ?
H10A C10 H10B 109.5 . . ?
Si1 C10 H10C 109.5 . . ?
H10A C10 H10C 109.5 . . ?
H10B C10 H10C 109.5 . . ?
C12 C11 C16 115.58(15) . . ?
C12 C11 Si1 121.48(14) . . ?
C16 C11 Si1 122.91(13) . . ?
F1 C12 C13 117.32(17) . . ?
F1 C12 C11 117.81(16) . . ?
C13 C12 C11 124.87(18) . . ?
C12 C13 C14 118.22(18) . . ?
C12 C13 H13 120.9 . . ?
C14 C13 H13 120.9 . . ?
C15 C14 C13 117.96(17) . . ?
C15 C14 H14 121.0 . . ?
C13 C14 H14 121.0 . . ?
C14 C15 F2 118.28(17) . . ?
C14 C15 C16 123.63(18) . . ?
F2 C15 C16 118.09(18) . . ?
C15 C16 C11 119.74(17) . . ?
C15 C16 H16 120.1 . . ?
C11 C16 H16 120.1 . . ?

loop_
_geom_bond_atom_site_label_1
_geom_bond_atom_site_label_2
_geom_bond_distance
_geom_bond_site_symmetry_2
_geom_bond_publ_flag
Si1 C10 1.854(2) . ?
Si1 C1 1.8760(18) . ?
Si1 C11 1.8838(18) . ?
Si1 H1 1.39(2) . ?
F1 C12 1.363(2) . ?
F2 C15 1.372(2) . ?
O1 C6 1.370(2) . ?
O1 C8 1.4335(19) . ?
C1 C6 1.402(2) . ?
C1 C2 1.407(2) . ?
C2 C3 1.394(3) . ?
C2 C7 1.513(3) . ?
C3 C4 1.380(3) . ?
C3 H3 0.9300 . ?
C4 C5 1.387(3) . ?
C4 H4 0.9300 . ?
C5 C6 1.392(2) . ?
C5 H5 0.9300 . ?
C7 H7A 0.9600 . ?
C7 H7B 0.9600 . ?
C7 H7C 0.9600 . ?
C8 C9 1.501(3) . ?
C8 H8A 0.9700 . ?
C8 H8B 0.9700 . ?
C9 H9A 0.9600 . ?
C9 H9B 0.9600 . ?
C9 H9C 0.9600 . ?
C10 H10A 0.9600 . ?
C10 H10B 0.9600 . ?
C10 H10C 0.9600 . ?
C11 C12 1.384(3) . ?
C11 C16 1.400(3) . ?
C12 C13 1.379(3) . ?
C13 C14 1.385(3) . ?
C13 H13 0.9300 . ?
C14 C15 1.368(3) . ?
C14 H14 0.9300 . ?
C15 C16 1.374(3) . ?
C16 H16 0.9300 . ?

loop_
_geom_torsion_atom_site_label_1
_geom_torsion_atom_site_label_2
_geom_torsion_atom_site_label_3
_geom_torsion_atom_site_label_4
_geom_torsion
_geom_torsion_site_symmetry_1
_geom_torsion_site_symmetry_2
_geom_torsion_site_symmetry_3
_geom_torsion_site_symmetry_4
_geom_torsion_publ_flag
C10 Si1 C1 C6 65.98(15) . . . . ?
C11 Si1 C1 C6 -56.72(14) . . . . ?
C10 Si1 C1 C2 -116.01(15) . . . . ?
C11 Si1 C1 C2 121.29(15) . . . . ?
C6 C1 C2 C3 4.7(2) . . . . ?
Si1 C1 C2 C3 -173.33(13) . . . . ?
C6 C1 C2 C7 -172.16(16) . . . . ?
Si1 C1 C2 C7 9.9(2) . . . . ?
C1 C2 C3 C4 -2.5(3) . . . . ?
C7 C2 C3 C4 174.37(18) . . . . ?
C2 C3 C4 C5 -1.2(3) . . . . ?
C3 C4 C5 C6 2.5(3) . . . . ?
C8 O1 C6 C5 13.3(2) . . . . ?
C8 O1 C6 C1 -166.94(15) . . . . ?
C4 C5 C6 O1 179.60(15) . . . . ?
C4 C5 C6 C1 -0.2(3) . . . . ?
C2 C1 C6 O1 176.81(14) . . . . ?
Si1 C1 C6 O1 -5.03(19) . . . . ?
C2 C1 C6 C5 -3.4(2) . . . . ?
Si1 C1 C6 C5 174.77(13) . . . . ?
C6 O1 C8 C9 176.69(15) . . . . ?
C10 Si1 C11 C12 172.41(14) . . . . ?
C1 Si1 C11 C12 -63.07(15) . . . . ?
C10 Si1 C11 C16 -5.48(16) . . . . ?
C1 Si1 C11 C16 119.04(14) . . . . ?
C16 C11 C12 F1 -179.28(15) . . . . ?
Si1 C11 C12 F1 2.7(2) . . . . ?
C16 C11 C12 C13 0.3(2) . . . . ?
Si1 C11 C12 C13 -177.73(14) . . . . ?
F1 C12 C13 C14 179.05(15) . . . . ?
C11 C12 C13 C14 -0.5(3) . . . . ?
C12 C13 C14 C15 0.4(3) . . . . ?
C13 C14 C15 F2 179.45(16) . . . . ?
C13 C14 C15 C16 -0.2(3) . . . . ?
C14 C15 C16 C11 -0.1(3) . . . . ?
F2 C15 C16 C11 -179.68(15) . . . . ?
C12 C11 C16 C15 0.0(2) . . . . ?
Si1 C11 C16 C15 178.02(12) . . . . ?
